data_1504328
loop_
_publ_author_name
'Hao, Erhong'
'Zhang, Min'
'E, Wenbo'
'Kadish, Karl M.'
'Fronczek, Frank R.'
'Courtney, Brandy H.'
'Vicente, M Gra\,ca H'

_publ_section_title
;
 Synthesis and spectroelectrochemistry of N-cobaltacarborane porphyrin
 conjugates.
;
_journal_issue 11
_journal_name_full 'Bioconjugate chemistry'
_journal_page_first 2171
_journal_page_last 2181
_journal_paper_doi 10.1021/bc800265w
_journal_volume 19
_journal_year 2008
_chemical_compound_source 'local laboratory'
_chemical_formula_moiety 'C44 H75 B18 Co N4 O2'
_chemical_formula_sum 'C44 H75 B18 Co N4 O2'
_chemical_formula_weight 945.59
_chemical_name_systematic
; 
 ? 
;
_space_group_IT_number 2
_symmetry_cell_setting triclinic
_symmetry_space_group_name_Hall '-P 1'
_symmetry_space_group_name_H-M 'P -1'
_atom_sites_solution_hydrogens geom
_atom_sites_solution_primary direct
_atom_sites_solution_secondary difmap
_audit_creation_method SHELXL-97
_cell_angle_alpha 64.83(3)
_cell_angle_beta 87.51(3)
_cell_angle_gamma 84.12(4)
_cell_formula_units_Z 2
_cell_length_a 11.140(7)
_cell_length_b 15.492(8)
_cell_length_c 16.413(11)
_cell_measurement_reflns_used 6067
_cell_measurement_temperature 110
_cell_measurement_theta_max 22.9
_cell_measurement_theta_min 2.5
_cell_volume 2550(3)
_computing_cell_refinement 'Denzo and Scalepack (Otwinowski & Minor, 1997)'
_computing_data_collection 'COLLECT (Nonius, 2000)'
_computing_data_reduction 'Denzo and Scalepack (Otwinowski & Minor, 1997)'
_computing_molecular_graphics 'Ortep-3 for Windows (Farrugia, 1997)'
_computing_publication_material 'SHELXL-97 (Sheldrick, 1997)'
_computing_structure_refinement 'SHELXL-97 (Sheldrick, 1997)'
_computing_structure_solution 'SIR97 (Altomare  et al., 1999)'
_diffrn_ambient_temperature 110
_diffrn_measured_fraction_theta_full 0.978
_diffrn_measured_fraction_theta_max 0.978
_diffrn_measurement_device_type 'KappaCCD (with Oxford Cryostream)'
_diffrn_measurement_method ' \w scans with \k offsets'
_diffrn_radiation_monochromator graphite
_diffrn_radiation_source 'fine-focus sealed tube'
_diffrn_radiation_type MoK\a
_diffrn_radiation_wavelength 0.71073
_diffrn_reflns_av_R_equivalents 0.074
_diffrn_reflns_av_sigmaI/netI 0.1045
_diffrn_reflns_limit_h_max 12
_diffrn_reflns_limit_h_min -12
_diffrn_reflns_limit_k_max 16
_diffrn_reflns_limit_k_min -16
_diffrn_reflns_limit_l_max 17
_diffrn_reflns_limit_l_min -17
_diffrn_reflns_number 21636
_diffrn_reflns_theta_full 22.9
_diffrn_reflns_theta_max 22.9
_diffrn_reflns_theta_min 2.6
_diffrn_standards_decay_% <2
_diffrn_standards_number 0
_exptl_absorpt_coefficient_mu 0.378
_exptl_absorpt_correction_T_max 0.989
_exptl_absorpt_correction_T_min 0.833
_exptl_absorpt_correction_type multi-scan
_exptl_absorpt_process_details 'Denzo and Scalepack (Otwinowski & Minor, 1997)'
_exptl_crystal_colour garnet-red
_exptl_crystal_density_diffrn 1.231
_exptl_crystal_density_method 'not measured'
_exptl_crystal_description lath
_exptl_crystal_F_000 1000
_exptl_crystal_size_max 0.50
_exptl_crystal_size_mid 0.20
_exptl_crystal_size_min 0.03
_refine_diff_density_max 0.25
_refine_diff_density_min -0.35
_refine_diff_density_rms 0.061
_refine_ls_extinction_method none
_refine_ls_goodness_of_fit_ref 1.086
_refine_ls_hydrogen_treatment mixed
_refine_ls_matrix_type full
_refine_ls_number_parameters 628
_refine_ls_number_reflns 6832
_refine_ls_number_restraints 0
_refine_ls_restrained_S_all 1.086
_refine_ls_R_factor_all 0.128
_refine_ls_R_factor_gt 0.070
_refine_ls_shift/su_max 0.001
_refine_ls_shift/su_mean 0.000
_refine_ls_structure_factor_coef Fsqd
_refine_ls_weighting_details 'calc w=1/[\s^2^(Fo^2^)+(0.0439P)^2^+2.8944P] where P=(Fo^2^+2Fc^2^)/3'
_refine_ls_weighting_scheme calc
_refine_ls_wR_factor_gt 0.126
_refine_ls_wR_factor_ref 0.146
_reflns_number_gt 4358
_reflns_number_total 6832
_reflns_threshold_expression I>2\s(I)
_cod_data_source_file bc800265w_si_004.cif
_cod_data_source_block N-cobaltacarboranePorphyrin4
_cod_depositor_comments
;
The following automatic conversions were performed:

'_symmetry_cell_setting' value 'Triclinic' changed to 'triclinic'
according to /home/saulius/struct/CIF-dictionaries/cif_core.dic
dictionary named 'cif_core.dic' version 2.4.1 from 2010-06-29.

Automatic conversion script
Id: cif_fix_values 1715 2011-07-08 13:25:40Z adriana 
;
_cod_original_sg_symbol_H-M 'P -1          '
_cod_database_code 1504328

loop_
_symmetry_equiv_pos_as_xyz
'x, y, z'
'-x, -y, -z'

loop_
_atom_site_label
_atom_site_type_symbol
_atom_site_fract_x
_atom_site_fract_y
_atom_site_fract_z
_atom_site_U_iso_or_equiv
_atom_site_adp_type
_atom_site_occupancy
_atom_site_symmetry_multiplicity
_atom_site_calc_flag
_atom_site_refinement_flags
Co1 Co 0.89467(6) 0.13893(5) 1.14624(5) 0.0309(2) Uani 1 1 d .
O1 O 0.8323(3) 0.3820(2) 0.8303(2) 0.0416(9) Uani 1 1 d .
O2 O 0.8669(3) 0.3461(2) 1.0137(2) 0.0351(9) Uani 1 1 d .
N1 N 0.5341(4) 0.4426(3) 0.7119(3) 0.0343(11) Uani 1 1 d .
N2 N 0.5937(4) 0.6333(3) 0.5671(3) 0.0348(11) Uani 1 1 d .
H2N H 0.604(4) 0.576(3) 0.569(3) 0.042 Uiso 1 1 d .
N3 N 0.7060(4) 0.5325(3) 0.4665(3) 0.0370(11) Uani 1 1 d .
N4 N 0.6244(4) 0.3472(3) 0.5914(3) 0.0383(12) Uani 1 1 d .
H4N H 0.608(4) 0.404(4) 0.579(3) 0.046 Uiso 1 1 d .
C1 C 0.4805(4) 0.3553(3) 0.7520(3) 0.0337(13) Uani 1 1 d .
C2 C 0.3850(4) 0.3636(4) 0.8093(4) 0.0354(13) Uani 1 1 d .
C3 C 0.3766(4) 0.4555(3) 0.8040(3) 0.0336(13) Uani 1 1 d .
C4 C 0.4639(4) 0.5057(3) 0.7403(3) 0.0325(13) Uani 1 1 d .
C5 C 0.4727(4) 0.6038(3) 0.7044(4) 0.0357(14) Uani 1 1 d .
H5 H 0.4334 0.6358 0.7377 0.043 Uiso 1 1 calc R
C6 C 0.5310(4) 0.6618(3) 0.6264(4) 0.0323(13) Uani 1 1 d .
C7 C 0.5337(4) 0.7642(3) 0.5909(3) 0.0308(13) Uani 1 1 d .
C8 C 0.6000(5) 0.7931(3) 0.5134(4) 0.0344(13) Uani 1 1 d .
C9 C 0.6383(5) 0.7099(3) 0.4982(4) 0.0345(13) Uani 1 1 d .
C10 C 0.7114(5) 0.7033(3) 0.4301(3) 0.0364(13) Uani 1 1 d .
H10 H 0.7391 0.7614 0.3869 0.044 Uiso 1 1 calc R
C11 C 0.7489(5) 0.6201(3) 0.4179(3) 0.0366(13) Uani 1 1 d .
C12 C 0.8416(5) 0.6167(3) 0.3530(3) 0.0363(13) Uani 1 1 d .
C13 C 0.8519(5) 0.5243(3) 0.3618(3) 0.0382(14) Uani 1 1 d .
C14 C 0.7668(5) 0.4731(3) 0.4323(3) 0.0369(14) Uani 1 1 d .
C15 C 0.7526(5) 0.3763(4) 0.4599(4) 0.0392(14) Uani 1 1 d .
H15 H 0.7902 0.3475 0.4234 0.047 Uiso 1 1 calc R
C16 C 0.6905(5) 0.3174(4) 0.5337(4) 0.0365(13) Uani 1 1 d .
C17 C 0.6896(4) 0.2151(3) 0.5715(4) 0.0340(13) Uani 1 1 d .
C18 C 0.6256(4) 0.1869(3) 0.6500(4) 0.0344(13) Uani 1 1 d .
C19 C 0.5843(4) 0.2714(4) 0.6634(4) 0.0339(13) Uani 1 1 d .
C20 C 0.5133(4) 0.2760(3) 0.7333(3) 0.0339(13) Uani 1 1 d .
H20 H 0.4830 0.2177 0.7737 0.041 Uiso 1 1 calc R
C21 C 0.3083(5) 0.2852(3) 0.8663(4) 0.0415(15) Uani 1 1 d .
H21A H 0.3094 0.2381 0.8402 0.050 Uiso 1 1 calc R
H21B H 0.2240 0.3130 0.8651 0.050 Uiso 1 1 calc R
C22 C 0.3514(5) 0.2339(4) 0.9636(4) 0.0514(16) Uani 1 1 d .
H22A H 0.2987 0.1835 0.9979 0.077 Uiso 1 1 calc R
H22B H 0.3488 0.2799 0.9902 0.077 Uiso 1 1 calc R
H22C H 0.4343 0.2051 0.9653 0.077 Uiso 1 1 calc R
C23 C 0.2921(5) 0.4986(4) 0.8525(4) 0.0454(15) Uani 1 1 d .
H23A H 0.2247 0.4579 0.8777 0.054 Uiso 1 1 calc R
H23B H 0.2576 0.5625 0.8092 0.054 Uiso 1 1 calc R
C24 C 0.3548(5) 0.5087(4) 0.9289(4) 0.0586(18) Uani 1 1 d .
H24A H 0.2962 0.5369 0.9592 0.088 Uiso 1 1 calc R
H24B H 0.4202 0.5503 0.9041 0.088 Uiso 1 1 calc R
H24C H 0.3880 0.4454 0.9724 0.088 Uiso 1 1 calc R
C25 C 0.4752(5) 0.8249(3) 0.6357(4) 0.0378(14) Uani 1 1 d .
H25A H 0.3987 0.7990 0.6640 0.045 Uiso 1 1 calc R
H25B H 0.4553 0.8909 0.5893 0.045 Uiso 1 1 calc R
C26 C 0.5543(5) 0.8285(4) 0.7066(4) 0.0572(17) Uani 1 1 d .
H26A H 0.5121 0.8692 0.7330 0.086 Uiso 1 1 calc R
H26B H 0.6298 0.8549 0.6789 0.086 Uiso 1 1 calc R
H26C H 0.5723 0.7636 0.7538 0.086 Uiso 1 1 calc R
C27 C 0.6329(5) 0.8924(3) 0.4532(4) 0.0417(15) Uani 1 1 d .
H27A H 0.5723 0.9398 0.4608 0.050 Uiso 1 1 calc R
H27B H 0.6300 0.9019 0.3897 0.050 Uiso 1 1 calc R
C28 C 0.7576(6) 0.9104(4) 0.4730(4) 0.0637(18) Uani 1 1 d .
H28A H 0.7745 0.9757 0.4319 0.096 Uiso 1 1 calc R
H28B H 0.8181 0.8643 0.4647 0.096 Uiso 1 1 calc R
H28C H 0.7604 0.9030 0.5353 0.096 Uiso 1 1 calc R
C29 C 0.9137(5) 0.6969(3) 0.2943(4) 0.0419(15) Uani 1 1 d .
H29A H 0.8614 0.7579 0.2737 0.050 Uiso 1 1 calc R
H29B H 0.9409 0.6870 0.2404 0.050 Uiso 1 1 calc R
C30 C 1.0245(6) 0.7046(4) 0.3428(4) 0.0596(18) Uani 1 1 d .
H30A H 1.0683 0.7582 0.3017 0.089 Uiso 1 1 calc R
H30B H 1.0777 0.6450 0.3620 0.089 Uiso 1 1 calc R
H30C H 0.9980 0.7155 0.3957 0.089 Uiso 1 1 calc R
C31 C 0.9421(5) 0.4787(4) 0.3181(4) 0.0454(15) Uani 1 1 d .
H31A H 0.9726 0.5292 0.2625 0.055 Uiso 1 1 calc R
H31B H 0.9016 0.4351 0.3007 0.055 Uiso 1 1 calc R
C32 C 1.0489(5) 0.4222(4) 0.3797(4) 0.0513(16) Uani 1 1 d .
H32A H 1.1061 0.3952 0.3477 0.077 Uiso 1 1 calc R
H32B H 1.0197 0.3702 0.4337 0.077 Uiso 1 1 calc R
H32C H 1.0894 0.4649 0.3973 0.077 Uiso 1 1 calc R
C33 C 0.7541(4) 0.1533(3) 0.5299(4) 0.0382(14) Uani 1 1 d .
H33A H 0.7465 0.1873 0.4636 0.046 Uiso 1 1 calc R
H33B H 0.7141 0.0934 0.5496 0.046 Uiso 1 1 calc R
C34 C 0.8875(5) 0.1280(3) 0.5547(4) 0.0424(14) Uani 1 1 d .
H34A H 0.9244 0.0879 0.5259 0.064 Uiso 1 1 calc R
H34B H 0.8957 0.0930 0.6202 0.064 Uiso 1 1 calc R
H34C H 0.9281 0.1869 0.5340 0.064 Uiso 1 1 calc R
C35 C 0.6098(5) 0.0864(3) 0.7185(4) 0.0392(14) Uani 1 1 d .
H35A H 0.6354 0.0410 0.6917 0.047 Uiso 1 1 calc R
H35B H 0.5233 0.0808 0.7344 0.047 Uiso 1 1 calc R
C36 C 0.6826(5) 0.0594(3) 0.8033(4) 0.0445(15) Uani 1 1 d .
H36A H 0.6709 -0.0067 0.8455 0.067 Uiso 1 1 calc R
H36B H 0.6555 0.1027 0.8313 0.067 Uiso 1 1 calc R
H36C H 0.7683 0.0647 0.7879 0.067 Uiso 1 1 calc R
C37 C 0.6682(4) 0.4398(3) 0.7212(3) 0.0362(13) Uani 1 1 d .
H37A H 0.6889 0.5039 0.7122 0.043 Uiso 1 1 calc R
H37B H 0.7093 0.4243 0.6737 0.043 Uiso 1 1 calc R
C38 C 0.7143(5) 0.3655(4) 0.8137(4) 0.0432(15) Uani 1 1 d .
H38A H 0.6587 0.3691 0.8611 0.052 Uiso 1 1 calc R
H38B H 0.7158 0.3005 0.8162 0.052 Uiso 1 1 calc R
C39 C 0.8333(5) 0.4554(3) 0.8626(3) 0.0378(14) Uani 1 1 d .
H39A H 0.7514 0.4696 0.8824 0.045 Uiso 1 1 calc R
H39B H 0.8590 0.5150 0.8140 0.045 Uiso 1 1 calc R
C40 C 0.9191(5) 0.4195(3) 0.9396(4) 0.0408(14) Uani 1 1 d .
H40A H 0.9969 0.3940 0.9231 0.049 Uiso 1 1 calc R
H40B H 0.9345 0.4723 0.9555 0.049 Uiso 1 1 calc R
C41 C 1.0615(4) 0.1112(3) 1.2013(3) 0.0349(13) Uani 1 1 d .
H41 H 1.0944 0.0364 1.2116 0.042 Uiso 1 1 calc R
C42 C 0.9551(4) 0.1318(3) 1.2636(3) 0.0335(13) Uani 1 1 d .
H42 H 0.9116 0.0725 1.3193 0.040 Uiso 1 1 calc R
C43 C 0.8268(4) 0.1514(3) 1.0292(3) 0.0302(13) Uani 1 1 d .
H43 H 0.8634 0.2156 0.9746 0.036 Uiso 1 1 calc R
C44 C 0.9104(4) 0.0516(3) 1.0816(3) 0.0320(13) Uani 1 1 d .
H44 H 1.0083 0.0435 1.0650 0.038 Uiso 1 1 calc R
B1 B 0.9346(5) 0.2854(4) 1.0914(4) 0.0327(15) Uani 1 1 d .
B2 B 1.0584(5) 0.1973(4) 1.0955(4) 0.0343(16) Uani 1 1 d .
H2 H 1.0878 0.1866 1.0341 0.041 Uiso 1 1 calc R
B3 B 0.8686(5) 0.2374(4) 1.2038(4) 0.0334(15) Uani 1 1 d .
H3 H 0.7709 0.2542 1.2154 0.040 Uiso 1 1 calc R
B4 B 1.0894(5) 0.3015(4) 1.1076(4) 0.0320(15) Uani 1 1 d .
H4 H 1.1360 0.3600 1.0533 0.038 Uiso 1 1 calc R
B5 B 1.1689(6) 0.1900(4) 1.1749(4) 0.0364(16) Uani 1 1 d .
H5A H 1.2675 0.1734 1.1659 0.044 Uiso 1 1 calc R
B6 B 1.1018(5) 0.1447(4) 1.2822(4) 0.0373(16) Uani 1 1 d .
H6 H 1.1550 0.0975 1.3443 0.045 Uiso 1 1 calc R
B7 B 0.9809(5) 0.2281(4) 1.2819(4) 0.0377(16) Uani 1 1 d .
H7 H 0.9544 0.2367 1.3448 0.045 Uiso 1 1 calc R
B8 B 0.9736(5) 0.3248(4) 1.1755(4) 0.0333(15) Uani 1 1 d .
H8 H 0.9433 0.3993 1.1673 0.040 Uiso 1 1 calc R
B9 B 1.1164(5) 0.2691(4) 1.2232(4) 0.0371(16) Uani 1 1 d .
H9 H 1.1799 0.3063 1.2455 0.045 Uiso 1 1 calc R
B10 B 0.8658(5) -0.0063(4) 1.1904(4) 0.0313(15) Uani 1 1 d .
H10A H 0.9255 -0.0532 1.2489 0.038 Uiso 1 1 calc R
B11 B 0.7374(5) 0.0658(4) 1.2031(4) 0.0309(15) Uani 1 1 d .
H11 H 0.7096 0.0665 1.2693 0.037 Uiso 1 1 calc R
B12 B 0.7176(5) 0.1702(4) 1.0976(4) 0.0305(15) Uani 1 1 d .
H12 H 0.6771 0.2415 1.0927 0.037 Uiso 1 1 calc R
B13 B 0.8118(5) 0.0560(4) 1.0025(4) 0.0351(16) Uani 1 1 d .
H13 H 0.8375 0.0534 0.9367 0.042 Uiso 1 1 calc R
B14 B 0.8335(5) -0.0454(4) 1.1063(4) 0.0342(15) Uani 1 1 d .
H14 H 0.8742 -0.1156 1.1090 0.041 Uiso 1 1 calc R
B15 B 0.7194(5) -0.0368(4) 1.1816(4) 0.0361(16) Uani 1 1 d .
H15A H 0.6827 -0.1025 1.2341 0.043 Uiso 1 1 calc R
B16 B 0.6279(6) 0.0727(4) 1.1256(4) 0.0349(16) Uani 1 1 d .
H16 H 0.5295 0.0805 1.1409 0.042 Uiso 1 1 calc R
B17 B 0.6863(5) 0.1294(4) 1.0143(4) 0.0323(15) Uani 1 1 d .
H17 H 0.6278 0.1755 0.9548 0.039 Uiso 1 1 calc R
B18 B 0.6839(5) 0.0020(4) 1.0666(4) 0.0343(16) Uani 1 1 d .
H18 H 0.6230 -0.0366 1.0437 0.041 Uiso 1 1 calc R

loop_
_atom_site_aniso_label
_atom_site_aniso_U_11
_atom_site_aniso_U_22
_atom_site_aniso_U_33
_atom_site_aniso_U_23
_atom_site_aniso_U_13
_atom_site_aniso_U_12
Co1 0.0325(4) 0.0225(4) 0.0383(5) -0.0141(3) 0.0041(3) -0.0018(3)
O1 0.042(2) 0.039(2) 0.048(2) -0.0224(19) -0.0007(18) -0.0022(18)
O2 0.036(2) 0.0239(18) 0.039(2) -0.0071(18) 0.0031(18) -0.0062(16)
N1 0.034(3) 0.031(2) 0.047(3) -0.025(2) 0.006(2) -0.007(2)
N2 0.044(3) 0.024(3) 0.039(3) -0.017(2) 0.004(2) 0.001(2)
N3 0.051(3) 0.027(2) 0.036(3) -0.017(2) -0.003(2) 0.000(2)
N4 0.051(3) 0.027(3) 0.040(3) -0.018(3) 0.003(2) -0.002(2)
C1 0.037(3) 0.025(3) 0.039(3) -0.015(3) 0.001(3) -0.004(3)
C2 0.029(3) 0.036(3) 0.046(4) -0.022(3) 0.003(3) -0.007(3)
C3 0.029(3) 0.031(3) 0.045(4) -0.021(3) 0.001(3) 0.002(2)
C4 0.034(3) 0.026(3) 0.044(4) -0.023(3) 0.003(3) 0.003(3)
C5 0.036(3) 0.033(3) 0.046(4) -0.027(3) 0.000(3) 0.003(3)
C6 0.033(3) 0.027(3) 0.041(4) -0.019(3) 0.002(3) 0.002(2)
C7 0.032(3) 0.026(3) 0.037(4) -0.016(3) -0.008(3) 0.004(2)
C8 0.042(3) 0.021(3) 0.040(4) -0.012(3) -0.004(3) 0.000(2)
C9 0.043(3) 0.025(3) 0.031(3) -0.008(3) -0.005(3) 0.002(3)
C10 0.053(4) 0.023(3) 0.029(3) -0.007(3) 0.001(3) -0.001(3)
C11 0.051(4) 0.026(3) 0.032(3) -0.011(3) -0.004(3) 0.000(3)
C12 0.045(3) 0.034(3) 0.027(3) -0.011(3) -0.001(3) -0.002(3)
C13 0.058(4) 0.031(3) 0.028(3) -0.016(3) 0.003(3) 0.002(3)
C14 0.051(4) 0.029(3) 0.032(3) -0.015(3) 0.000(3) -0.001(3)
C15 0.055(4) 0.033(3) 0.033(4) -0.019(3) 0.001(3) 0.000(3)
C16 0.042(3) 0.033(3) 0.039(4) -0.020(3) -0.002(3) 0.001(3)
C17 0.040(3) 0.028(3) 0.040(4) -0.020(3) 0.002(3) -0.004(3)
C18 0.036(3) 0.025(3) 0.050(4) -0.021(3) 0.001(3) -0.007(2)
C19 0.035(3) 0.031(3) 0.037(4) -0.015(3) 0.000(3) -0.009(3)
C20 0.037(3) 0.025(3) 0.037(3) -0.010(3) -0.001(3) -0.006(2)
C21 0.034(3) 0.033(3) 0.063(4) -0.026(3) 0.006(3) -0.004(3)
C22 0.048(4) 0.044(3) 0.057(5) -0.017(3) 0.007(3) -0.005(3)
C23 0.036(3) 0.035(3) 0.066(4) -0.024(3) 0.009(3) 0.005(3)
C24 0.063(4) 0.062(4) 0.063(5) -0.039(4) 0.018(4) -0.008(3)
C25 0.040(3) 0.028(3) 0.047(4) -0.018(3) 0.002(3) 0.002(2)
C26 0.045(4) 0.073(4) 0.075(5) -0.054(4) -0.001(3) 0.001(3)
C27 0.065(4) 0.023(3) 0.037(4) -0.014(3) 0.006(3) 0.004(3)
C28 0.082(5) 0.058(4) 0.046(4) -0.011(3) -0.006(4) -0.031(4)
C29 0.061(4) 0.027(3) 0.034(4) -0.011(3) 0.002(3) 0.000(3)
C30 0.080(5) 0.041(4) 0.059(4) -0.021(3) 0.000(4) -0.014(3)
C31 0.064(4) 0.035(3) 0.038(4) -0.016(3) 0.007(3) -0.004(3)
C32 0.063(4) 0.039(3) 0.051(4) -0.020(3) 0.012(3) 0.001(3)
C33 0.046(4) 0.030(3) 0.043(4) -0.019(3) 0.005(3) -0.005(3)
C34 0.057(4) 0.029(3) 0.042(4) -0.017(3) 0.005(3) -0.002(3)
C35 0.044(3) 0.030(3) 0.051(4) -0.024(3) 0.007(3) -0.008(3)
C36 0.048(4) 0.029(3) 0.054(4) -0.017(3) 0.006(3) 0.000(3)
C37 0.039(3) 0.028(3) 0.043(4) -0.016(3) 0.001(3) -0.002(2)
C38 0.043(4) 0.036(3) 0.053(4) -0.020(3) 0.002(3) -0.012(3)
C39 0.051(4) 0.023(3) 0.040(4) -0.015(3) 0.000(3) -0.001(3)
C40 0.049(4) 0.030(3) 0.041(4) -0.012(3) 0.006(3) -0.012(3)
C41 0.035(3) 0.029(3) 0.043(4) -0.018(3) 0.005(3) 0.001(2)
C42 0.041(3) 0.027(3) 0.031(3) -0.011(3) 0.003(3) -0.003(2)
C43 0.026(3) 0.023(3) 0.040(3) -0.013(3) -0.001(2) 0.002(2)
C44 0.034(3) 0.024(3) 0.040(3) -0.017(3) 0.003(3) -0.001(2)
B1 0.031(4) 0.024(3) 0.048(4) -0.020(3) 0.004(3) -0.001(3)
B2 0.030(4) 0.038(4) 0.040(4) -0.023(3) 0.008(3) 0.000(3)
B3 0.029(4) 0.026(3) 0.042(4) -0.013(3) 0.005(3) -0.002(3)
B4 0.030(3) 0.031(3) 0.038(4) -0.017(3) 0.005(3) -0.004(3)
B5 0.034(4) 0.034(4) 0.045(4) -0.021(3) 0.003(3) -0.004(3)
B6 0.039(4) 0.032(4) 0.045(4) -0.019(3) -0.007(3) 0.000(3)
B7 0.045(4) 0.034(4) 0.038(4) -0.021(3) 0.007(3) -0.001(3)
B8 0.035(4) 0.028(3) 0.045(4) -0.023(3) 0.005(3) -0.004(3)
B9 0.035(4) 0.032(4) 0.048(4) -0.020(3) 0.004(3) -0.005(3)
B10 0.041(4) 0.020(3) 0.031(4) -0.010(3) -0.001(3) 0.000(3)
B11 0.028(3) 0.021(3) 0.038(4) -0.007(3) 0.005(3) -0.003(3)
B12 0.028(3) 0.024(3) 0.041(4) -0.014(3) 0.005(3) -0.003(3)
B13 0.036(4) 0.033(3) 0.042(4) -0.021(3) 0.003(3) -0.007(3)
B14 0.042(4) 0.028(3) 0.036(4) -0.015(3) -0.001(3) -0.008(3)
B15 0.034(4) 0.026(3) 0.046(4) -0.013(3) 0.007(3) -0.007(3)
B16 0.037(4) 0.026(3) 0.039(4) -0.011(3) 0.004(3) -0.004(3)
B17 0.027(3) 0.029(3) 0.043(4) -0.017(3) 0.002(3) -0.007(3)
B18 0.037(4) 0.026(3) 0.040(4) -0.014(3) 0.002(3) -0.002(3)

loop_
_atom_type_symbol
_atom_type_description
_atom_type_scat_dispersion_real
_atom_type_scat_dispersion_imag
_atom_type_scat_source
C C 0.0033 0.0016 'International Tables Vol C Tables 4.2.6.8 and 6.1.1.4'
H H 0.0000 0.0000 'International Tables Vol C Tables 4.2.6.8 and 6.1.1.4'
B B 0.0013 0.0007 'International Tables Vol C Tables 4.2.6.8 and 6.1.1.4'
Co Co 0.3494 0.9721 'International Tables Vol C Tables 4.2.6.8 and 6.1.1.4'
N N 0.0061 0.0033 'International Tables Vol C Tables 4.2.6.8 and 6.1.1.4'
O O 0.0106 0.0060 'International Tables Vol C Tables 4.2.6.8 and 6.1.1.4'

loop_
_geom_angle_atom_site_label_1
_geom_angle_atom_site_label_2
_geom_angle_atom_site_label_3
_geom_angle
C43 Co1 C42 176.83(18)
C43 Co1 C41 135.36(19)
C42 Co1 C41 47.38(19)
C43 Co1 C44 47.23(18)
C42 Co1 C44 135.68(19)
C41 Co1 C44 100.1(2)
C43 Co1 B12 49.0(2)
C42 Co1 B12 128.2(2)
C41 Co1 B12 175.6(2)
C44 Co1 B12 83.9(2)
C43 Co1 B2 97.7(2)
C42 Co1 B2 83.6(2)
C41 Co1 B2 48.0(2)
C44 Co1 B2 93.7(2)
B12 Co1 B2 134.1(2)
C43 Co1 B3 127.8(2)
C42 Co1 B3 49.3(2)
C41 Co1 B3 84.1(2)
C44 Co1 B3 175.0(2)
B12 Co1 B3 92.1(2)
B2 Co1 B3 87.0(2)
C43 Co1 B10 83.5(2)
C42 Co1 B10 98.2(2)
C41 Co1 B10 94.6(2)
C44 Co1 B10 48.5(2)
B12 Co1 B10 86.5(2)
B2 Co1 B10 125.0(2)
B3 Co1 B10 134.4(2)
C43 Co1 B11 83.6(2)
C42 Co1 B11 95.4(2)
C41 Co1 B11 127.8(2)
C44 Co1 B11 83.2(2)
B12 Co1 B11 50.3(2)
B2 Co1 B11 174.4(2)
B3 Co1 B11 96.5(2)
B10 Co1 B11 49.7(2)
C43 Co1 B1 93.6(2)
C42 Co1 B1 85.0(2)
C41 Co1 B1 84.3(2)
C44 Co1 B1 126.4(2)
B12 Co1 B1 95.0(2)
B2 Co1 B1 50.8(2)
B3 Co1 B1 50.9(2)
B10 Co1 B1 174.6(2)
B11 Co1 B1 134.7(2)
C38 O1 C39 113.5(4)
B1 O2 C40 121.8(4)
C4 N1 C1 105.4(4)
C4 N1 C37 115.3(4)
C1 N1 C37 118.0(4)
C9 N2 C6 110.5(4)
C9 N2 H2N 122(3)
C6 N2 H2N 128(3)
C11 N3 C14 104.5(4)
C19 N4 C16 111.1(4)
C19 N4 H4N 128(4)
C16 N4 H4N 121(4)
C20 C1 N1 124.5(4)
C20 C1 C2 126.2(5)
N1 C1 C2 109.1(4)
C3 C2 C1 108.1(4)
C3 C2 C21 126.4(4)
C1 C2 C21 125.5(4)
C2 C3 C4 107.2(4)
C2 C3 C23 128.5(5)
C4 C3 C23 124.3(4)
C5 C4 N1 124.2(5)
C5 C4 C3 125.7(4)
N1 C4 C3 109.8(4)
C4 C5 C6 129.1(4)
C4 C5 H5 115.4
C6 C5 H5 115.4
N2 C6 C5 126.8(4)
N2 C6 C7 106.6(4)
C5 C6 C7 126.6(4)
C8 C7 C6 107.9(4)
C8 C7 C25 127.9(4)
C6 C7 C25 124.2(5)
C7 C8 C9 107.7(4)
C7 C8 C27 128.3(4)
C9 C8 C27 123.9(5)
N2 C9 C10 124.2(4)
N2 C9 C8 107.2(4)
C10 C9 C8 128.5(5)
C9 C10 C11 127.1(5)
C9 C10 H10 116.5
C11 C10 H10 116.5
N3 C11 C10 124.5(5)
N3 C11 C12 112.1(4)
C10 C11 C12 123.4(5)
C13 C12 C11 105.5(4)
C13 C12 C29 128.2(5)
C11 C12 C29 126.3(4)
C12 C13 C14 106.5(4)
C12 C13 C31 128.0(5)
C14 C13 C31 125.1(4)
N3 C14 C15 125.9(5)
N3 C14 C13 111.3(4)
C15 C14 C13 122.8(4)
C16 C15 C14 127.8(5)
C16 C15 H15 116.1
C14 C15 H15 116.1
N4 C16 C15 124.5(4)
N4 C16 C17 106.4(5)
C15 C16 C17 128.8(5)
C18 C17 C16 108.2(4)
C18 C17 C33 128.2(5)
C16 C17 C33 123.7(5)
C17 C18 C19 107.9(4)
C17 C18 C35 128.1(4)
C19 C18 C35 123.6(5)
N4 C19 C20 126.2(4)
N4 C19 C18 106.5(4)
C20 C19 C18 127.3(5)
C19 C20 C1 128.4(5)
C19 C20 H20 115.8
C1 C20 H20 115.8
C2 C21 C22 112.6(5)
C2 C21 H21A 109.1
C22 C21 H21A 109.1
C2 C21 H21B 109.1
C22 C21 H21B 109.1
H21A C21 H21B 107.8
C21 C22 H22A 109.5
C21 C22 H22B 109.5
H22A C22 H22B 109.5
C21 C22 H22C 109.5
H22A C22 H22C 109.5
H22B C22 H22C 109.5
C3 C23 C24 112.1(4)
C3 C23 H23A 109.2
C24 C23 H23A 109.2
C3 C23 H23B 109.2
C24 C23 H23B 109.2
H23A C23 H23B 107.9
C23 C24 H24A 109.5
C23 C24 H24B 109.5
H24A C24 H24B 109.5
C23 C24 H24C 109.5
H24A C24 H24C 109.5
H24B C24 H24C 109.5
C7 C25 C26 113.0(4)
C7 C25 H25A 109.0
C26 C25 H25A 109.0
C7 C25 H25B 109.0
C26 C25 H25B 109.0
H25A C25 H25B 107.8
C25 C26 H26A 109.5
C25 C26 H26B 109.5
H26A C26 H26B 109.5
C25 C26 H26C 109.5
H26A C26 H26C 109.5
H26B C26 H26C 109.5
C8 C27 C28 112.8(5)
C8 C27 H27A 109.0
C28 C27 H27A 109.0
C8 C27 H27B 109.0
C28 C27 H27B 109.0
H27A C27 H27B 107.8
C27 C28 H28A 109.5
C27 C28 H28B 109.5
H28A C28 H28B 109.5
C27 C28 H28C 109.5
H28A C28 H28C 109.5
H28B C28 H28C 109.5
C12 C29 C30 112.7(4)
C12 C29 H29A 109.1
C30 C29 H29A 109.1
C12 C29 H29B 109.1
C30 C29 H29B 109.1
H29A C29 H29B 107.8
C29 C30 H30A 109.5
C29 C30 H30B 109.5
H30A C30 H30B 109.5
C29 C30 H30C 109.5
H30A C30 H30C 109.5
H30B C30 H30C 109.5
C13 C31 C32 112.7(4)
C13 C31 H31A 109.1
C32 C31 H31A 109.1
C13 C31 H31B 109.1
C32 C31 H31B 109.1
H31A C31 H31B 107.8
C31 C32 H32A 109.5
C31 C32 H32B 109.5
H32A C32 H32B 109.5
C31 C32 H32C 109.5
H32A C32 H32C 109.5
H32B C32 H32C 109.5
C17 C33 C34 113.2(4)
C17 C33 H33A 108.9
C34 C33 H33A 108.9
C17 C33 H33B 108.9
C34 C33 H33B 108.9
H33A C33 H33B 107.8
C33 C34 H34A 109.5
C33 C34 H34B 109.5
H34A C34 H34B 109.5
C33 C34 H34C 109.5
H34A C34 H34C 109.5
H34B C34 H34C 109.5
C18 C35 C36 112.1(4)
C18 C35 H35A 109.2
C36 C35 H35A 109.2
C18 C35 H35B 109.2
C36 C35 H35B 109.2
H35A C35 H35B 107.9
C35 C36 H36A 109.5
C35 C36 H36B 109.5
H36A C36 H36B 109.5
C35 C36 H36C 109.5
H36A C36 H36C 109.5
H36B C36 H36C 109.5
N1 C37 C38 112.2(4)
N1 C37 H37A 109.2
C38 C37 H37A 109.2
N1 C37 H37B 109.2
C38 C37 H37B 109.2
H37A C37 H37B 107.9
O1 C38 C37 110.9(4)
O1 C38 H38A 109.5
C37 C38 H38A 109.5
O1 C38 H38B 109.5
C37 C38 H38B 109.5
H38A C38 H38B 108.0
O1 C39 C40 108.0(4)
O1 C39 H39A 110.1
C40 C39 H39A 110.1
O1 C39 H39B 110.1
C40 C39 H39B 110.1
H39A C39 H39B 108.4
O2 C40 C39 108.1(4)
O2 C40 H40A 110.1
C39 C40 H40A 110.1
O2 C40 H40B 110.1
C39 C40 H40B 110.1
H40A C40 H40B 108.4
C42 C41 B2 112.4(4)
C42 C41 B5 111.8(4)
B2 C41 B5 63.9(3)
C42 C41 B6 62.1(3)
B2 C41 B6 115.5(4)
B5 C41 B6 62.0(3)
C42 C41 Co1 66.2(2)
B2 C41 Co1 68.2(3)
B5 C41 Co1 126.3(3)
B6 C41 Co1 124.7(3)
C42 C41 H41 121.4
B2 C41 H41 117.7
B5 C41 H41 116.1
B6 C41 H41 115.9
Co1 C41 H41 106.6
C41 C42 B7 110.3(4)
C41 C42 B3 111.3(4)
B7 C42 B3 62.9(3)
C41 C42 B6 61.3(3)
B7 C42 B6 62.3(3)
B3 C42 B6 114.9(4)
C41 C42 Co1 66.4(3)
B7 C42 Co1 124.6(3)
B3 C42 Co1 67.7(3)
B6 C42 Co1 124.2(3)
C41 C42 H42 122.1
B7 C42 H42 117.2
B3 C42 H42 118.6
B6 C42 H42 116.0
Co1 C42 H42 107.2
C44 C43 B17 110.5(4)
C44 C43 B12 111.8(4)
B17 C43 B12 63.8(3)
C44 C43 B13 61.2(3)
B17 C43 B13 62.2(3)
B12 C43 B13 115.7(4)
C44 C43 Co1 66.9(2)
B17 C43 Co1 125.6(3)
B12 C43 Co1 67.7(3)
B13 C43 Co1 124.7(3)
C44 C43 H43 122.1
B17 C43 H43 116.7
B12 C43 H43 117.9
B13 C43 H43 115.8
Co1 C43 H43 106.6
C43 C44 B14 112.0(4)
C43 C44 B10 111.2(4)
B14 C44 B10 63.6(3)
C43 C44 B13 62.6(3)
B14 C44 B13 62.4(3)
B10 C44 B13 115.4(4)
C43 C44 Co1 65.9(2)
B14 C44 Co1 126.0(3)
B10 C44 Co1 67.9(2)
B13 C44 Co1 125.1(3)
C43 C44 H44 121.6
B14 C44 H44 116.0
B10 C44 H44 118.6
B13 C44 H44 115.3
Co1 C44 H44 106.8
O2 B1 B4 122.8(4)
O2 B1 B8 122.2(4)
B4 B1 B8 58.7(3)
O2 B1 B2 125.2(4)
B4 B1 B2 58.5(3)
B8 B1 B2 104.3(4)
O2 B1 B3 122.6(4)
B4 B1 B3 105.3(4)
B8 B1 B3 58.5(3)
B2 B1 B3 105.0(4)
O2 B1 Co1 113.9(4)
B4 B1 Co1 114.4(3)
B8 B1 Co1 113.9(4)
B2 B1 Co1 63.3(3)
B3 B1 Co1 63.4(3)
C41 B2 B4 104.2(4)
C41 B2 B5 58.8(3)
B4 B2 B5 59.5(3)
C41 B2 B1 106.1(4)
B4 B2 B1 60.6(3)
B5 B2 B1 109.2(4)
C41 B2 Co1 63.7(3)
B4 B2 Co1 118.3(3)
B5 B2 Co1 117.7(4)
B1 B2 Co1 65.9(3)
C41 B2 H2 125.4
B4 B2 H2 121.1
B5 B2 H2 119.8
B1 B2 H2 121.4
Co1 B2 H2 111.6
C42 B3 B8 103.0(4)
C42 B3 B7 57.9(3)
B8 B3 B7 58.9(3)
C42 B3 B1 105.2(4)
B8 B3 B1 60.5(3)
B7 B3 B1 108.1(4)
C42 B3 Co1 63.0(2)
B8 B3 Co1 117.6(3)
B7 B3 Co1 115.9(3)
B1 B3 Co1 65.8(3)
C42 B3 H3 126.3
B8 B3 H3 121.4
B7 B3 H3 120.9
B1 B3 H3 121.7
Co1 B3 H3 112.4
B5 B4 B9 59.6(3)
B5 B4 B2 60.7(3)
B9 B4 B2 108.4(4)
B5 B4 B8 107.4(4)
B9 B4 B8 59.8(3)
B2 B4 B8 107.7(4)
B5 B4 B1 110.5(4)
B9 B4 B1 110.1(4)
B2 B4 B1 60.9(3)
B8 B4 B1 60.7(3)
B5 B4 H4 121.3
B9 B4 H4 121.4
B2 B4 H4 121.5
B8 B4 H4 122.4
B1 B4 H4 119.6
C41 B5 B6 59.1(3)
C41 B5 B9 104.8(4)
B6 B5 B9 60.4(3)
C41 B5 B4 103.3(4)
B6 B5 B4 108.2(4)
B9 B5 B4 60.3(3)
C41 B5 B2 57.3(3)
B6 B5 B2 107.6(4)
B9 B5 B2 108.2(4)
B4 B5 B2 59.8(3)
C41 B5 H5A 125.6
B6 B5 H5A 121.1
B9 B5 H5A 121.8
B4 B5 H5A 122.7
B2 B5 H5A 122.0
C41 B6 C42 56.6(3)
C41 B6 B5 58.9(3)
C42 B6 B5 104.9(4)
C41 B6 B7 103.3(4)
C42 B6 B7 58.1(3)
B5 B6 B7 107.9(4)
C41 B6 B9 104.3(4)
C42 B6 B9 104.8(4)
B5 B6 B9 59.9(3)
B7 B6 B9 60.3(3)
C41 B6 H6 125.2
C42 B6 H6 124.6
B5 B6 H6 121.8
B7 B6 H6 122.6
B9 B6 H6 122.8
C42 B7 B8 105.3(4)
C42 B7 B6 59.6(3)
B8 B7 B6 108.4(4)
C42 B7 B9 105.7(4)
B8 B7 B9 60.3(3)
B6 B7 B9 60.0(3)
C42 B7 B3 59.3(3)
B8 B7 B3 60.4(3)
B6 B7 B3 109.7(4)
B9 B7 B3 109.5(4)
C42 B7 H7 124.2
B8 B7 H7 122.3
B6 B7 H7 120.8
B9 B7 H7 121.8
B3 B7 H7 120.3
B7 B8 B9 60.6(3)
B7 B8 B3 60.7(3)
B9 B8 B3 110.0(4)
B7 B8 B4 108.1(4)
B9 B8 B4 60.0(3)
B3 B8 B4 108.8(4)
B7 B8 B1 109.9(4)
B9 B8 B1 110.2(4)
B3 B8 B1 61.0(3)
B4 B8 B1 60.6(3)
B7 B8 H8 121.2
B9 B8 H8 120.5
B3 B8 H8 120.7
B4 B8 H8 121.9
B1 B8 H8 120.1
B5 B9 B6 59.7(3)
B5 B9 B8 108.0(4)
B6 B9 B8 107.2(4)
B5 B9 B4 60.0(3)
B6 B9 B4 107.4(4)
B8 B9 B4 60.2(3)
B5 B9 B7 107.2(4)
B6 B9 B7 59.7(3)
B8 B9 B7 59.1(3)
B4 B9 B7 107.0(4)
B5 B9 H9 121.8
B6 B9 H9 122.2
B8 B9 H9 122.0
B4 B9 H9 121.9
B7 B9 H9 122.6
C44 B10 B15 103.9(4)
C44 B10 B11 105.5(4)
B15 B10 B11 60.9(3)
C44 B10 B14 58.0(3)
B15 B10 B14 59.5(3)
B11 B10 B14 108.8(4)
C44 B10 Co1 63.7(2)
B15 B10 Co1 119.2(3)
B11 B10 Co1 66.3(2)
B14 B10 Co1 117.2(4)
C44 B10 H10A 126.1
B15 B10 H10A 120.6
B11 B10 H10A 121.5
B14 B10 H10A 120.3
Co1 B10 H10A 111.2
B16 B11 B10 106.9(4)
B16 B11 B12 59.9(3)
B10 B11 B12 106.7(4)
B16 B11 B15 59.8(3)
B10 B11 B15 59.3(3)
B12 B11 B15 107.3(4)
B16 B11 Co1 115.9(4)
B10 B11 Co1 64.1(3)
B12 B11 Co1 63.4(2)
B15 B11 Co1 116.0(3)
B16 B11 H11 120.5
B10 B11 H11 123.1
B12 B11 H11 122.9
B15 B11 H11 120.6
Co1 B11 H11 113.7
C43 B12 B16 103.5(4)
C43 B12 B17 57.5(3)
B16 B12 B17 59.9(3)
C43 B12 B11 104.6(4)
B16 B12 B11 59.0(3)
B17 B12 B11 107.0(4)
C43 B12 Co1 63.3(2)
B16 B12 Co1 117.7(3)
B17 B12 Co1 116.1(3)
B11 B12 Co1 66.3(3)
C43 B12 H12 126.2
B16 B12 H12 121.3
B17 B12 H12 121.0
B11 B12 H12 122.7
Co1 B12 H12 111.9
C44 B13 C43 56.2(3)
C44 B13 B14 58.3(3)
C43 B13 B14 103.7(4)
C44 B13 B17 102.8(4)
C43 B13 B17 57.5(3)
B14 B13 B17 107.7(4)
C44 B13 B18 104.1(4)
C43 B13 B18 104.1(4)
B14 B13 B18 60.2(3)
B17 B13 B18 60.4(3)
C44 B13 H13 125.6
C43 B13 H13 125.5
B14 B13 H13 122.2
B17 B13 H13 122.8
B18 B13 H13 122.7
C44 B14 B13 59.3(3)
C44 B14 B15 104.3(4)
B13 B14 B15 108.5(4)
C44 B14 B18 105.2(4)
B13 B14 B18 60.6(3)
B15 B14 B18 59.8(3)
C44 B14 B10 58.4(3)
B13 B14 B10 108.6(4)
B15 B14 B10 59.8(3)
B18 B14 B10 107.9(4)
C44 B14 H14 124.7
B13 B14 H14 120.7
B15 B14 H14 122.6
B18 B14 H14 122.2
B10 B14 H14 121.6
B14 B15 B18 60.5(3)
B14 B15 B10 60.7(3)
B18 B15 B10 109.2(4)
B14 B15 B16 108.2(4)
B18 B15 B16 60.9(3)
B10 B15 B16 106.8(4)
B14 B15 B11 108.9(4)
B18 B15 B11 109.3(4)
B10 B15 B11 59.9(3)
B16 B15 B11 59.1(3)
B14 B15 H15A 121.0
B18 B15 H15A 120.4
B10 B15 H15A 121.8
B16 B15 H15A 122.4
B11 B15 H15A 121.5
B11 B16 B15 61.1(3)
B11 B16 B12 61.0(3)
B15 B16 B12 109.2(4)
B11 B16 B17 109.0(4)
B15 B16 B17 106.9(4)
B12 B16 B17 60.4(3)
B11 B16 B18 109.6(4)
B15 B16 B18 59.3(3)
B12 B16 B18 109.4(4)
B17 B16 B18 59.9(3)
B11 B16 H16 120.2
B15 B16 H16 122.0
B12 B16 H16 120.5
B17 B16 H16 122.1
B18 B16 H16 121.2
C43 B17 B13 60.3(3)
C43 B17 B16 104.3(4)
B13 B17 B16 108.7(4)
C43 B17 B18 106.3(4)
B13 B17 B18 60.4(3)
B16 B17 B18 60.5(3)
C43 B17 B12 58.7(3)
B13 B17 B12 109.9(4)
B16 B17 B12 59.7(3)
B18 B17 B12 109.3(4)
C43 B17 H17 124.3
B13 B17 H17 120.2
B16 B17 H17 122.8
B18 B17 H17 121.4
B12 B17 H17 120.8
B15 B18 B14 59.7(3)
B15 B18 B17 107.0(4)
B14 B18 B17 105.9(4)
B15 B18 B13 107.3(4)
B14 B18 B13 59.2(3)
B17 B18 B13 59.2(3)
B15 B18 B16 59.8(3)
B14 B18 B16 106.7(4)
B17 B18 B16 59.6(3)
B13 B18 B16 107.0(4)
B15 B18 H18 121.9
B14 B18 H18 122.9
B17 B18 H18 122.8
B13 B18 H18 122.4
B16 B18 H18 122.2

loop_
_geom_bond_atom_site_label_1
_geom_bond_atom_site_label_2
_geom_bond_distance
Co1 C43 2.020(5)
Co1 C42 2.023(5)
Co1 C41 2.027(5)
Co1 C44 2.036(5)
Co1 B12 2.092(6)
Co1 B2 2.099(6)
Co1 B3 2.101(6)
Co1 B10 2.104(5)
Co1 B11 2.142(6)
Co1 B1 2.143(6)
O1 C38 1.422(6)
O1 C39 1.446(5)
O2 B1 1.413(7)
O2 C40 1.416(6)
N1 C4 1.408(5)
N1 C1 1.412(6)
N1 C37 1.503(6)
N2 C9 1.365(6)
N2 C6 1.369(6)
N2 H2N 0.87(5)
N3 C11 1.372(6)
N3 C14 1.378(6)
N4 C19 1.363(6)
N4 C16 1.376(6)
N4 H4N 0.82(5)
C1 C20 1.398(6)
C1 C2 1.422(7)
C2 C3 1.382(6)
C2 C21 1.502(7)
C3 C4 1.420(7)
C3 C23 1.491(6)
C4 C5 1.390(6)
C5 C6 1.391(7)
C5 H5 0.9500
C6 C7 1.442(6)
C7 C8 1.367(7)
C7 C25 1.506(6)
C8 C9 1.435(6)
C8 C27 1.505(7)
C9 C10 1.387(7)
C10 C11 1.406(6)
C10 H10 0.9500
C11 C12 1.465(7)
C12 C13 1.369(7)
C12 C29 1.495(7)
C13 C14 1.464(7)
C13 C31 1.498(7)
C14 C15 1.395(7)
C15 C16 1.377(7)
C15 H15 0.9500
C16 C17 1.436(7)
C17 C18 1.366(7)
C17 C33 1.507(6)
C18 C19 1.445(6)
C18 C35 1.506(7)
C19 C20 1.388(7)
C20 H20 0.9500
C21 C22 1.524(7)
C21 H21A 0.9900
C21 H21B 0.9900
C22 H22A 0.9800
C22 H22B 0.9800
C22 H22C 0.9800
C23 C24 1.534(8)
C23 H23A 0.9900
C23 H23B 0.9900
C24 H24A 0.9800
C24 H24B 0.9800
C24 H24C 0.9800
C25 C26 1.513(7)
C25 H25A 0.9900
C25 H25B 0.9900
C26 H26A 0.9800
C26 H26B 0.9800
C26 H26C 0.9800
C27 C28 1.520(7)
C27 H27A 0.9900
C27 H27B 0.9900
C28 H28A 0.9800
C28 H28B 0.9800
C28 H28C 0.9800
C29 C30 1.539(8)
C29 H29A 0.9900
C29 H29B 0.9900
C30 H30A 0.9800
C30 H30B 0.9800
C30 H30C 0.9800
C31 C32 1.531(7)
C31 H31A 0.9900
C31 H31B 0.9900
C32 H32A 0.9800
C32 H32B 0.9800
C32 H32C 0.9800
C33 C34 1.525(7)
C33 H33A 0.9900
C33 H33B 0.9900
C34 H34A 0.9800
C34 H34B 0.9800
C34 H34C 0.9800
C35 C36 1.517(7)
C35 H35A 0.9900
C35 H35B 0.9900
C36 H36A 0.9800
C36 H36B 0.9800
C36 H36C 0.9800
C37 C38 1.534(7)
C37 H37A 0.9900
C37 H37B 0.9900
C38 H38A 0.9900
C38 H38B 0.9900
C39 C40 1.489(7)
C39 H39A 0.9900
C39 H39B 0.9900
C40 H40A 0.9900
C40 H40B 0.9900
C41 C42 1.627(6)
C41 B2 1.680(8)
C41 B5 1.707(8)
C41 B6 1.709(8)
C41 H41 1.1200
C42 B7 1.695(7)
C42 B3 1.721(7)
C42 B6 1.722(8)
C42 H42 1.1200
C43 C44 1.625(6)
C43 B17 1.685(7)
C43 B12 1.706(7)
C43 B13 1.736(7)
C43 H43 1.1200
C44 B14 1.694(7)
C44 B10 1.701(8)
C44 B13 1.713(8)
C44 H44 1.1200
B1 B4 1.814(8)
B1 B8 1.814(8)
B1 B2 1.820(8)
B1 B3 1.823(8)
B2 B4 1.776(8)
B2 B5 1.792(9)
B2 H2 1.1200
B3 B8 1.777(8)
B3 B7 1.782(9)
B3 H3 1.1200
B4 B5 1.770(8)
B4 B9 1.775(9)
B4 B8 1.778(8)
B4 H4 1.1200
B5 B6 1.759(9)
B5 B9 1.763(8)
B5 H5A 1.1200
B6 B7 1.767(8)
B6 B9 1.772(8)
B6 H6 1.1200
B7 B8 1.750(9)
B7 B9 1.778(8)
B7 H7 1.1200
B8 B9 1.773(8)
B8 H8 1.1200
B9 H9 1.1200
B10 B15 1.772(8)
B10 B11 1.783(8)
B10 B14 1.789(8)
B10 H10A 1.1200
B11 B16 1.764(9)
B11 B12 1.801(8)
B11 B15 1.801(8)
B11 H11 1.1200
B12 B16 1.781(8)
B12 B17 1.792(8)
B12 H12 1.1200
B13 B14 1.764(9)
B13 B17 1.768(8)
B13 B18 1.790(8)
B13 H13 1.1200
B14 B15 1.768(8)
B14 B18 1.783(8)
B14 H14 1.1200
B15 B18 1.770(9)
B15 B16 1.778(8)
B15 H15A 1.1200
B16 B17 1.783(8)
B16 B18 1.798(8)
B16 H16 1.1200
B17 B18 1.789(8)
B17 H17 1.1200
B18 H18 1.1200

loop_
_geom_hbond_atom_site_label_D
_geom_hbond_atom_site_label_H
_geom_hbond_atom_site_label_A
_geom_hbond_distance_DH
_geom_hbond_distance_HA
_geom_hbond_distance_DA
_geom_hbond_angle_DHA
N2 H2N N1 0.87(5) 2.53(5) 3.018(6) 116(4)
N2 H2N N3 0.87(5) 2.28(5) 2.889(6) 126(4)
N4 H4N N1 0.82(5) 2.58(5) 3.019(6) 115(4)
N4 H4N N3 0.82(5) 2.38(5) 2.939(6) 126(4)

loop_
_geom_torsion_atom_site_label_1
_geom_torsion_atom_site_label_2
_geom_torsion_atom_site_label_3
_geom_torsion_atom_site_label_4
_geom_torsion
C4 N1 C1 C20 172.4(5)
C37 N1 C1 C20 -57.1(7)
C4 N1 C1 C2 -4.4(5)
C37 N1 C1 C2 126.2(5)
C20 C1 C2 C3 -175.4(5)
N1 C1 C2 C3 1.3(6)
C20 C1 C2 C21 5.3(9)
N1 C1 C2 C21 -178.0(5)
C1 C2 C3 C4 2.3(6)
C21 C2 C3 C4 -178.4(5)
C1 C2 C3 C23 -179.0(5)
C21 C2 C3 C23 0.3(9)
C1 N1 C4 C5 -168.6(5)
C37 N1 C4 C5 59.4(7)
C1 N1 C4 C3 5.9(5)
C37 N1 C4 C3 -126.2(5)
C2 C3 C4 C5 169.1(5)
C23 C3 C4 C5 -9.7(8)
C2 C3 C4 N1 -5.2(6)
C23 C3 C4 N1 176.0(5)
N1 C4 C5 C6 12.9(9)
C3 C4 C5 C6 -160.6(5)
C9 N2 C6 C5 179.8(5)
C9 N2 C6 C7 1.6(6)
C4 C5 C6 N2 0.0(9)
C4 C5 C6 C7 177.9(5)
N2 C6 C7 C8 -1.5(6)
C5 C6 C7 C8 -179.7(5)
N2 C6 C7 C25 -179.9(4)
C5 C6 C7 C25 1.9(8)
C6 C7 C8 C9 0.9(6)
C25 C7 C8 C9 179.2(5)
C6 C7 C8 C27 -177.6(5)
C25 C7 C8 C27 0.7(9)
C6 N2 C9 C10 176.3(5)
C6 N2 C9 C8 -1.0(6)
C7 C8 C9 N2 0.1(6)
C27 C8 C9 N2 178.7(5)
C7 C8 C9 C10 -177.1(5)
C27 C8 C9 C10 1.4(9)
N2 C9 C10 C11 2.1(9)
C8 C9 C10 C11 178.9(5)
C14 N3 C11 C10 179.9(5)
C14 N3 C11 C12 -1.8(6)
C9 C10 C11 N3 8.5(9)
C9 C10 C11 C12 -169.7(5)
N3 C11 C12 C13 1.6(6)
C10 C11 C12 C13 180.0(5)
N3 C11 C12 C29 -175.2(5)
C10 C11 C12 C29 3.2(8)
C11 C12 C13 C14 -0.7(6)
C29 C12 C13 C14 176.0(5)
C11 C12 C13 C31 -173.3(5)
C29 C12 C13 C31 3.4(9)
C11 N3 C14 C15 -179.2(5)
C11 N3 C14 C13 1.3(6)
C12 C13 C14 N3 -0.3(6)
C31 C13 C14 N3 172.6(5)
C12 C13 C14 C15 -179.8(5)
C31 C13 C14 C15 -6.9(8)
N3 C14 C15 C16 -10.4(9)
C13 C14 C15 C16 169.1(5)
C19 N4 C16 C15 -173.3(5)
C19 N4 C16 C17 1.2(6)
C14 C15 C16 N4 4.0(9)
C14 C15 C16 C17 -169.3(5)
N4 C16 C17 C18 -0.8(6)
C15 C16 C17 C18 173.4(5)
N4 C16 C17 C33 -178.8(5)
C15 C16 C17 C33 -4.6(9)
C16 C17 C18 C19 0.1(6)
C33 C17 C18 C19 178.0(5)
C16 C17 C18 C35 -173.3(5)
C33 C17 C18 C35 4.6(9)
C16 N4 C19 C20 -178.7(5)
C16 N4 C19 C18 -1.1(6)
C17 C18 C19 N4 0.6(6)
C35 C18 C19 N4 174.4(5)
C17 C18 C19 C20 178.1(5)
C35 C18 C19 C20 -8.1(8)
N4 C19 C20 C1 -8.9(9)
C18 C19 C20 C1 174.1(5)
N1 C1 C20 C19 -13.1(8)
C2 C1 C20 C19 163.1(5)
C3 C2 C21 C22 -81.6(6)
C1 C2 C21 C22 97.6(6)
C2 C3 C23 C24 105.0(6)
C4 C3 C23 C24 -76.4(7)
C8 C7 C25 C26 -93.2(6)
C6 C7 C25 C26 84.9(6)
C7 C8 C27 C28 96.3(6)
C9 C8 C27 C28 -82.0(6)
C13 C12 C29 C30 -92.2(7)
C11 C12 C29 C30 83.8(6)
C12 C13 C31 C32 97.4(6)
C14 C13 C31 C32 -73.9(7)
C18 C17 C33 C34 -94.3(6)
C16 C17 C33 C34 83.3(6)
C17 C18 C35 C36 106.4(6)
C19 C18 C35 C36 -66.1(6)
C4 N1 C37 C38 88.8(5)
C1 N1 C37 C38 -37.1(6)
C39 O1 C38 C37 81.9(5)
N1 C37 C38 O1 -163.9(4)
C38 O1 C39 C40 134.8(4)
B1 O2 C40 C39 168.0(4)
O1 C39 C40 O2 -71.1(5)
